data_7127177
loop_
_publ_author_name
'Prodius, Denis'
'Klocke, Matthew'
'Smetana, Volodymyr'
'Alammar, Tarek'
'Perez Garcia, Marilu'
'Windus, Theresa L.'
'Nlebedim, Ikenna C.'
'Mudring, Anja-Verena'

_publ_section_title
;
 Rationally designed rare earth separation by selective oxalate
 solubilization.
;
_journal_issue 77
_journal_name_full 'Chemical communications (Cambridge, England)'
_journal_page_first 11386
_journal_page_last 11389
_journal_paper_doi 10.1039/d0cc02270e
_journal_volume 56
_journal_year 2020
_chemical_formula_sum 'C5.09 H6.36 N1.82 O3.27 Y0.18'
_chemical_formula_weight 161.56
_space_group_IT_number 9
_space_group_name_Hall 'C -2yc'
_space_group_name_H-M_alt 'C 1 c 1'
_symmetry_cell_setting monoclinic
_symmetry_space_group_name_H-M 'C 1 c 1'
_atom_sites_solution_hydrogens geom
_atom_sites_solution_primary direct
_atom_sites_solution_secondary difmap
_audit_creation_method SHELXL-97
_audit_update_record
;
2019-02-19 deposited with the CCDC.	2020-08-18 downloaded from the CCDC.
;
_cell_angle_alpha 90.00
_cell_angle_beta 98.6850(10)
_cell_angle_gamma 90.00
_cell_formula_units_Z 22
_cell_length_a 12.0684(3)
_cell_length_b 17.5403(4)
_cell_length_c 18.0493(4)
_cell_measurement_reflns_used 50715
_cell_measurement_temperature 173(2)
_cell_measurement_theta_max 31.90
_cell_measurement_theta_min 2.06
_cell_volume 3776.93(15)
_computing_structure_refinement 'SHELXL-97 (Sheldrick, 1997)'
_computing_structure_solution 'SHELXS-97 (Sheldrick, 1990)'
_diffrn_ambient_temperature 173(2)
_diffrn_measured_fraction_theta_full 1.000
_diffrn_measured_fraction_theta_max 0.999
_diffrn_measurement_device_type 'Bruker CCD'
_diffrn_radiation_monochromator graphite
_diffrn_radiation_source 'fine-focus sealed tube'
_diffrn_radiation_type MoK\a
_diffrn_radiation_wavelength 0.71073
_diffrn_reflns_av_R_equivalents 0.0761
_diffrn_reflns_av_sigmaI/netI 0.0862
_diffrn_reflns_limit_h_max 17
_diffrn_reflns_limit_h_min -17
_diffrn_reflns_limit_k_max 26
_diffrn_reflns_limit_k_min -26
_diffrn_reflns_limit_l_max 26
_diffrn_reflns_limit_l_min -26
_diffrn_reflns_number 50715
_diffrn_reflns_theta_full 25.25
_diffrn_reflns_theta_max 31.90
_diffrn_reflns_theta_min 2.06
_exptl_absorpt_coefficient_mu 1.634
_exptl_absorpt_correction_T_max 0.8537
_exptl_absorpt_correction_T_min 0.7359
_exptl_absorpt_correction_type empirical
_exptl_absorpt_process_details 'Blessing, 1995'
_exptl_crystal_density_diffrn 1.563
_exptl_crystal_density_method 'not measured'
_exptl_crystal_description 'irregular fragment'
_exptl_crystal_F_000 1824
_exptl_crystal_size_max 0.20
_exptl_crystal_size_mid 0.20
_exptl_crystal_size_min 0.10
_refine_diff_density_max 0.732
_refine_diff_density_min -0.493
_refine_diff_density_rms 0.086
_refine_ls_abs_structure_details 'Flack H D (1983), Acta Cryst. A39, 876-881'
_refine_ls_abs_structure_Flack 0.00
_refine_ls_extinction_method none
_refine_ls_goodness_of_fit_ref 0.949
_refine_ls_hydrogen_treatment mixed
_refine_ls_matrix_type full
_refine_ls_number_parameters 514
_refine_ls_number_reflns 12931
_refine_ls_number_restraints 2
_refine_ls_restrained_S_all 0.949
_refine_ls_R_factor_all 0.0873
_refine_ls_R_factor_gt 0.0556
_refine_ls_shift/su_max 0.003
_refine_ls_shift/su_mean 0.000
_refine_ls_structure_factor_coef Fsqd
_refine_ls_weighting_details 'calc w=1/[\s^2^(Fo^2^)+(0.1000P)^2^+0.0000P] where P=(Fo^2^+2Fc^2^)/3'
_refine_ls_weighting_scheme calc
_refine_ls_wR_factor_gt 0.1408
_refine_ls_wR_factor_ref 0.1592
_reflns_number_gt 9531
_reflns_number_total 12931
_reflns_threshold_expression >2sigma(I)
_cod_data_source_file d0cc02270e2.cif
_cod_data_source_block 173y
_cod_depositor_comments 'Adding full bibliography for 7127165--7127177.cif.'
_cod_original_sg_symbol_H-M Cc
_cod_database_code 7127177

loop_
_symmetry_equiv_pos_as_xyz
'x, y, z'
'x, -y, z+1/2'
'x+1/2, y+1/2, z'
'x+1/2, -y+1/2, z+1/2'

loop_
_atom_site_label
_atom_site_type_symbol
_atom_site_fract_x
_atom_site_fract_y
_atom_site_fract_z
_atom_site_U_iso_or_equiv
_atom_site_adp_type
_atom_site_occupancy
_atom_site_symmetry_multiplicity
_atom_site_calc_flag
_atom_site_refinement_flags
_atom_site_disorder_assembly
_atom_site_disorder_group
Y1 Y 0.21473(4) 0.119167(16) 0.25736(3) 0.02045(8) Uani 1 1 d . . .
O1 O 0.2965(3) 0.01391(18) 0.32498(19) 0.0281(7) Uani 1 1 d . . .
O5 O 0.1371(3) 0.01119(19) 0.1921(2) 0.0294(8) Uani 1 1 d . . .
O13 O 0.1401(3) 0.23042(19) 0.3054(2) 0.0270(8) Uani 1 1 d . . .
O9 O 0.3631(3) 0.08373(19) 0.1897(2) 0.0300(8) Uani 1 1 d . . .
O10 O 0.2913(3) 0.2233(2) 0.2051(2) 0.0278(8) Uani 1 1 d . . .
O14 O 0.0740(3) 0.0910(2) 0.3289(2) 0.0299(8) Uani 1 1 d . . .
O2 O 0.3527(3) 0.15699(19) 0.3544(2) 0.0320(8) Uani 1 1 d . . .
O11 O 0.5047(4) 0.1273(2) 0.1335(3) 0.0361(10) Uani 1 1 d . . .
O6 O 0.0631(3) 0.15019(19) 0.1649(2) 0.0303(7) Uani 1 1 d . . .
O15 O -0.0662(4) 0.1337(2) 0.3839(3) 0.0428(11) Uani 1 1 d . . .
O12 O 0.4352(4) 0.2716(2) 0.1568(3) 0.0472(12) Uani 1 1 d . . .
O16 O 0.0017(3) 0.2819(2) 0.3580(2) 0.0312(8) Uani 1 1 d . . .
C1 C 0.0541(4) 0.2272(3) 0.3374(3) 0.0246(10) Uani 1 1 d . . .
C2 C 0.3805(5) 0.2183(3) 0.1762(3) 0.0262(10) Uani 1 1 d . . .
C3 C 0.4212(4) 0.1360(3) 0.1640(3) 0.0244(10) Uani 1 1 d . . .
C4 C 0.4529(6) -0.1148(3) 0.1462(4) 0.0395(15) Uani 1 1 d . . .
H4A H 0.5075 -0.0979 0.1171 0.047 Uiso 1 1 calc R . .
C5 C 0.0155(5) 0.1441(3) 0.3514(3) 0.0265(10) Uani 1 1 d . . .
O7 O -0.0248(3) -0.0387(2) 0.1357(2) 0.0362(8) Uani 1 1 d . . .
O8 O -0.1125(3) 0.10791(18) 0.1291(2) 0.0364(7) Uani 1 1 d . . .
O3 O 0.4432(3) -0.0280(2) 0.4052(2) 0.0368(8) Uani 1 1 d . . .
C6 C 0.3837(4) 0.0232(3) 0.3729(3) 0.0266(10) Uani 1 1 d . . .
N5 N 0.3409(3) -0.1872(2) 0.2015(2) 0.0308(8) Uani 1 1 d . . .
C7 C 0.0372(4) 0.0159(3) 0.1601(3) 0.0269(10) Uani 1 1 d . . .
N6 N 0.3890(3) -0.0707(2) 0.1836(2) 0.0330(8) Uani 1 1 d . . .
H6A H 0.3915 -0.0206 0.1858 0.040 Uiso 1 1 calc R . .
C8 C -0.0109(4) 0.0986(2) 0.1502(2) 0.0251(8) Uani 1 1 d . . .
O4 O 0.4949(5) 0.1220(2) 0.4390(3) 0.0792(18) Uani 1 1 d . . .
C9 C 0.3218(5) -0.1145(3) 0.2168(3) 0.0372(11) Uani 1 1 d . . .
H9A H 0.2686 -0.0969 0.2467 0.045 Uiso 1 1 calc R . .
C10 C 0.4144(4) 0.1080(3) 0.3909(3) 0.0321(10) Uani 1 1 d . . .
N3 N 0.6911(4) -0.0046(2) 0.2863(3) 0.0330(9) Uani 1 1 d . . .
C11 C 0.7637(5) -0.0189(3) 0.2363(3) 0.0364(12) Uani 1 1 d . . .
H11A H 0.8022 0.0178 0.2111 0.044 Uiso 1 1 calc R . .
N4 N 0.7013(4) -0.1261(2) 0.2756(2) 0.0330(9) Uani 1 1 d . . .
H4B H 0.6899 -0.1751 0.2815 0.040 Uiso 1 1 calc R . .
C12 C 0.6651(5) 0.0706(3) 0.3141(4) 0.0469(12) Uani 1 1 d . . .
H12A H 0.6114 0.0652 0.3495 0.070 Uiso 1 1 calc R . .
H12B H 0.6325 0.1027 0.2720 0.070 Uiso 1 1 calc R . .
H12C H 0.7340 0.0943 0.3396 0.070 Uiso 1 1 calc R . .
C13 C 0.6552(4) -0.0708(3) 0.3092(3) 0.0335(10) Uani 1 1 d . . .
H13A H 0.6045 -0.0771 0.3441 0.040 Uiso 1 1 calc R . .
C14 C 0.7696(4) -0.0951(3) 0.2302(3) 0.0346(10) Uani 1 1 d . . .
H14A H 0.8135 -0.1224 0.1996 0.042 Uiso 1 1 calc R . .
N9 N 0.4969(5) 0.3785(3) 0.3682(3) 0.0416(13) Uani 1 1 d . . .
C15 C 0.0955(4) 0.2410(3) 0.5659(3) 0.0280(10) Uani 1 1 d . . .
H15A H 0.0495 0.2718 0.5921 0.034 Uiso 1 1 calc R . .
N8 N 0.1678(5) 0.2681(3) 0.5203(3) 0.0558(13) Uani 1 1 d . . .
H8A H 0.1790 0.3163 0.5100 0.067 Uiso 1 1 calc R . .
C16 C 0.0989(4) 0.1694(5) 0.5679(3) 0.0496(17) Uani 1 1 d . . .
H16A H 0.0550 0.1378 0.5949 0.059 Uiso 1 1 calc R . .
C17 C 0.2182(4) 0.2076(3) 0.4942(3) 0.0356(11) Uani 1 1 d . . .
H17A H 0.2722 0.2087 0.4610 0.043 Uiso 1 1 calc R . .
N7 N 0.1767(4) 0.1440(3) 0.5246(2) 0.0360(9) Uani 1 1 d . . .
C18 C 0.4061(4) 0.4342(3) 0.4472(3) 0.0343(9) Uani 1 1 d . . .
H18A H 0.3726 0.4721 0.4743 0.041 Uiso 1 1 calc R . .
C19 C 0.4569(5) 0.3252(3) 0.4109(3) 0.0454(12) Uani 1 1 d . . .
H19A H 0.4669 0.2717 0.4064 0.055 Uiso 1 1 calc R . .
N10 N 0.4017(5) 0.3584(3) 0.4598(4) 0.0672(15) Uani 1 1 d . . .
H10A H 0.3685 0.3356 0.4940 0.081 Uiso 1 1 calc R . .
C20 C 0.8439(4) 0.2731(3) 0.4483(3) 0.0259(10) Uani 1 1 d . . .
H20A H 0.8997 0.2668 0.4169 0.031 Uiso 1 1 calc R . .
N1 N 0.7175(3) 0.2478(2) 0.5189(2) 0.0296(8) Uani 1 1 d . . .
C21 C 0.7252(4) 0.3258(3) 0.5147(3) 0.0352(11) Uani 1 1 d . . .
H21A H 0.6837 0.3618 0.5387 0.042 Uiso 1 1 calc R . .
C22 C 0.7920(4) 0.2178(3) 0.4788(3) 0.0356(11) Uani 1 1 d . . .
H22A H 0.8053 0.1648 0.4732 0.043 Uiso 1 1 calc R . .
C23 C 0.6449(4) 0.2037(3) 0.5606(3) 0.0371(10) Uani 1 1 d . . .
H23A H 0.6576 0.1492 0.5537 0.056 Uiso 1 1 calc R . .
H23B H 0.5664 0.2161 0.5422 0.056 Uiso 1 1 calc R . .
H23C H 0.6621 0.2164 0.6140 0.056 Uiso 1 1 calc R . .
N2 N 0.8028(4) 0.3420(3) 0.4701(3) 0.0456(11) Uani 1 1 d . . .
H2A H 0.8232 0.3877 0.4573 0.055 Uiso 1 1 calc R . .
O2W O 0.2987(3) 0.46497(19) 0.02374(19) 0.0366(7) Uani 1 1 d . . .
O1W O 0.5884(4) 0.0123(3) 0.0445(3) 0.0677(14) Uani 1 1 d . . .
C24 C 0.4240(4) -0.1890(3) 0.1581(3) 0.0409(11) Uani 1 1 d . . .
H24A H 0.4559 -0.2332 0.1396 0.049 Uiso 1 1 calc R . .
C25 C 0.2855(5) -0.2544(3) 0.2282(3) 0.0392(10) Uani 1 1 d . . .
H25A H 0.2288 -0.2377 0.2583 0.059 Uiso 1 1 calc R . .
H25B H 0.3414 -0.2861 0.2590 0.059 Uiso 1 1 calc R . .
H25C H 0.2495 -0.2840 0.1852 0.059 Uiso 1 1 calc R . .
C26 C 0.4622(4) 0.4480(3) 0.3931(3) 0.0393(11) Uani 1 1 d . . .
H26A H 0.4770 0.4968 0.3740 0.047 Uiso 1 1 calc R . .
C27 C 0.2050(5) 0.0654(3) 0.5109(3) 0.0484(13) Uani 1 1 d . . .
H27A H 0.2641 0.0640 0.4792 0.073 Uiso 1 1 calc R . .
H27B H 0.1384 0.0388 0.4856 0.073 Uiso 1 1 calc R . .
H27C H 0.2316 0.0402 0.5588 0.073 Uiso 1 1 calc R . .
C28 C 0.5639(7) 0.3693(5) 0.3090(4) 0.0631(19) Uani 1 1 d . . .
H28A H 0.5740 0.3148 0.2998 0.095 Uiso 1 1 calc R . .
H28B H 0.6372 0.3932 0.3239 0.095 Uiso 1 1 calc R . .
H28C H 0.5259 0.3934 0.2632 0.095 Uiso 1 1 calc R . .

loop_
_atom_site_aniso_label
_atom_site_aniso_U_11
_atom_site_aniso_U_22
_atom_site_aniso_U_33
_atom_site_aniso_U_23
_atom_site_aniso_U_13
_atom_site_aniso_U_12
Y1 0.02247(14) 0.01352(12) 0.02682(14) -0.00041(19) 0.00845(10) 0.0007(2)
O1 0.0326(19) 0.0191(16) 0.0319(19) -0.0020(13) 0.0024(15) -0.0004(14)
O5 0.0270(18) 0.0198(16) 0.040(2) -0.0082(14) 0.0023(15) 0.0036(14)
O13 0.0343(19) 0.0141(15) 0.0375(19) -0.0029(12) 0.0213(16) -0.0015(13)
O9 0.0318(19) 0.0207(17) 0.042(2) -0.0006(15) 0.0195(16) -0.0002(14)
O10 0.0270(18) 0.0191(16) 0.040(2) 0.0011(14) 0.0146(16) 0.0019(13)
O14 0.036(2) 0.0165(15) 0.041(2) -0.0009(14) 0.0190(16) -0.0014(14)
O2 0.0366(19) 0.0206(16) 0.0376(18) -0.0049(14) 0.0014(15) 0.0025(14)
O11 0.029(2) 0.036(2) 0.047(2) -0.0020(17) 0.0196(18) 0.0016(15)
O6 0.0312(17) 0.0177(15) 0.0402(19) 0.0045(13) -0.0002(15) 0.0008(13)
O15 0.052(3) 0.0249(18) 0.061(3) 0.0012(18) 0.040(2) -0.0016(17)
O12 0.053(3) 0.0220(17) 0.076(3) -0.0065(18) 0.040(2) -0.0114(16)
O16 0.0356(19) 0.0217(16) 0.040(2) -0.0028(14) 0.0182(16) 0.0038(13)
C1 0.024(2) 0.021(2) 0.030(2) -0.0023(17) 0.0066(19) 0.0006(16)
C2 0.030(3) 0.019(2) 0.033(3) -0.0037(17) 0.014(2) -0.0008(17)
C3 0.024(2) 0.021(2) 0.029(2) -0.0037(18) 0.0067(19) 0.0014(17)
C4 0.044(3) 0.025(3) 0.052(4) -0.002(2) 0.015(3) 0.013(2)
C5 0.032(3) 0.020(2) 0.030(2) 0.0000(19) 0.015(2) 0.0013(19)
O7 0.0336(18) 0.0222(15) 0.052(2) -0.0061(14) 0.0038(16) -0.0024(13)
O8 0.0283(16) 0.0317(17) 0.048(2) -0.0023(14) 0.0010(14) 0.0066(12)
O3 0.0370(19) 0.0275(17) 0.044(2) 0.0069(15) 0.0008(15) 0.0051(14)
C6 0.030(2) 0.021(2) 0.031(2) -0.0023(16) 0.0093(18) 0.0007(16)
N5 0.038(2) 0.0195(16) 0.0350(19) -0.0023(13) 0.0060(16) 0.0053(14)
C7 0.032(2) 0.0176(18) 0.032(2) -0.0045(16) 0.0069(18) -0.0002(16)
N6 0.0354(19) 0.0235(17) 0.040(2) -0.0023(15) 0.0036(16) 0.0067(15)
C8 0.030(2) 0.0196(17) 0.026(2) -0.0028(15) 0.0048(17) 0.0001(15)
O4 0.079(3) 0.046(3) 0.092(4) -0.022(2) -0.050(3) 0.005(2)
C9 0.046(3) 0.025(2) 0.043(3) -0.0018(18) 0.015(2) 0.0099(19)
C10 0.036(2) 0.027(2) 0.033(2) -0.0090(17) 0.0027(19) -0.0009(17)
N3 0.036(2) 0.0207(18) 0.043(2) -0.0037(16) 0.0067(18) -0.0003(16)
C11 0.035(3) 0.025(2) 0.048(3) -0.001(2) 0.006(2) -0.009(2)
N4 0.038(2) 0.0210(17) 0.041(2) 0.0007(14) 0.0079(18) -0.0056(15)
C12 0.045(3) 0.029(2) 0.067(3) -0.005(2) 0.009(3) 0.007(2)
C13 0.029(2) 0.036(3) 0.035(2) -0.0002(19) 0.0017(18) 0.0015(19)
C14 0.036(3) 0.024(2) 0.045(3) 0.001(2) 0.010(2) -0.003(2)
N9 0.044(3) 0.048(3) 0.035(3) 0.001(2) 0.011(2) 0.004(2)
C15 0.021(2) 0.039(3) 0.025(2) -0.0053(19) 0.0093(18) 0.0028(18)
N8 0.055(3) 0.057(3) 0.057(3) -0.002(3) 0.016(3) 0.005(3)
C16 0.027(2) 0.100(5) 0.023(2) -0.003(3) 0.0054(19) -0.008(3)
C17 0.035(2) 0.039(3) 0.035(2) -0.007(2) 0.0147(19) 0.002(2)
N7 0.033(2) 0.047(2) 0.031(2) -0.0053(17) 0.0142(16) -0.0046(18)
C18 0.033(2) 0.032(2) 0.038(2) -0.0044(18) 0.0061(19) 0.0021(17)
C19 0.056(3) 0.030(2) 0.050(3) -0.001(2) 0.009(3) -0.010(2)
N10 0.067(4) 0.055(3) 0.084(4) 0.006(3) 0.023(3) -0.016(3)
C20 0.023(2) 0.029(2) 0.028(2) -0.0018(17) 0.0100(18) 0.0016(17)
N1 0.0289(19) 0.032(2) 0.0307(18) -0.0069(15) 0.0138(15) 0.0006(15)
C21 0.038(3) 0.029(2) 0.041(3) -0.007(2) 0.013(2) 0.003(2)
C22 0.035(3) 0.037(3) 0.033(2) -0.0055(19) 0.001(2) 0.004(2)
C23 0.041(3) 0.038(2) 0.035(2) -0.0040(19) 0.015(2) -0.0111(19)
N2 0.048(3) 0.034(2) 0.055(3) 0.000(2) 0.007(2) -0.0013(19)
O2W 0.0332(17) 0.0377(18) 0.0397(18) -0.0031(14) 0.0076(14) -0.0059(13)
O1W 0.049(2) 0.086(3) 0.063(3) -0.032(2) -0.011(2) 0.023(2)
C24 0.045(3) 0.029(2) 0.053(3) -0.006(2) 0.024(2) 0.013(2)
C25 0.050(3) 0.031(2) 0.038(2) 0.0031(18) 0.009(2) 0.005(2)
C26 0.041(3) 0.023(2) 0.051(3) 0.0072(18) -0.003(2) -0.0079(18)
C27 0.061(4) 0.042(3) 0.044(3) -0.010(2) 0.012(3) -0.006(3)
C28 0.060(4) 0.085(5) 0.049(4) -0.003(3) 0.024(3) 0.001(4)

loop_
_atom_type_symbol
_atom_type_description
_atom_type_scat_dispersion_real
_atom_type_scat_dispersion_imag
_atom_type_scat_source
C C 0.0033 0.0016 'International Tables Vol C Tables 4.2.6.8 and 6.1.1.4'
H H 0.0000 0.0000 'International Tables Vol C Tables 4.2.6.8 and 6.1.1.4'
N N 0.0061 0.0033 'International Tables Vol C Tables 4.2.6.8 and 6.1.1.4'
O O 0.0106 0.0060 'International Tables Vol C Tables 4.2.6.8 and 6.1.1.4'
Y Y -2.7962 3.5667 'International Tables Vol C Tables 4.2.6.8 and 6.1.1.4'

loop_
_geom_angle_atom_site_label_1
_geom_angle_atom_site_label_2
_geom_angle_atom_site_label_3
_geom_angle
_geom_angle_site_symmetry_1
_geom_angle_site_symmetry_3
_geom_angle_publ_flag
O10 Y1 O2 78.27(13) . . ?
O10 Y1 O14 139.60(12) . . ?
O2 Y1 O14 98.14(14) . . ?
O10 Y1 O6 80.99(12) . . ?
O2 Y1 O6 149.64(10) . . ?
O14 Y1 O6 83.62(13) . . ?
O10 Y1 O1 132.15(13) . . ?
O2 Y1 O1 68.61(12) . . ?
O14 Y1 O1 80.19(13) . . ?
O6 Y1 O1 140.69(12) . . ?
O10 Y1 O5 125.91(13) . . ?
O2 Y1 O5 142.57(12) . . ?
O14 Y1 O5 80.70(13) . . ?
O6 Y1 O5 67.75(12) . . ?
O1 Y1 O5 74.40(8) . . ?
O10 Y1 O13 72.28(9) . . ?
O2 Y1 O13 75.96(13) . . ?
O14 Y1 O13 67.90(11) . . ?
O6 Y1 O13 76.75(13) . . ?
O1 Y1 O13 127.67(12) . . ?
O5 Y1 O13 134.69(13) . . ?
O10 Y1 O9 67.77(12) . . ?
O2 Y1 O9 87.28(13) . . ?
O14 Y1 O9 152.62(9) . . ?
O6 Y1 O9 105.06(13) . . ?
O1 Y1 O9 76.88(12) . . ?
O5 Y1 O9 78.90(12) . . ?
O13 Y1 O9 139.03(12) . . ?
C6 O1 Y1 119.6(3) . . ?
C7 O5 Y1 117.3(3) . . ?
C1 O13 Y1 121.0(3) . . ?
C3 O9 Y1 119.4(3) . . ?
C2 O10 Y1 121.9(3) . . ?
C5 O14 Y1 120.4(3) . . ?
C10 O2 Y1 120.0(3) . . ?
C8 O6 Y1 115.6(3) . . ?
O16 C1 O13 126.5(5) . . ?
O16 C1 C5 119.8(4) . . ?
O13 C1 C5 113.7(4) . . ?
O12 C2 O10 126.2(5) . . ?
O12 C2 C3 118.3(5) . . ?
O10 C2 C3 115.5(5) . . ?
O11 C3 O9 127.2(5) . . ?
O11 C3 C2 118.5(5) . . ?
O9 C3 C2 114.3(4) . . ?
N6 C4 C24 106.7(6) . . ?
O15 C5 O14 124.4(5) . . ?
O15 C5 C1 119.6(5) . . ?
O14 C5 C1 116.0(5) . . ?
O3 C6 O1 126.2(5) . . ?
O3 C6 C10 119.5(5) . . ?
O1 C6 C10 114.3(4) . . ?
C9 N5 C24 107.8(4) . . ?
C9 N5 C25 126.7(4) . . ?
C24 N5 C25 125.5(4) . . ?
O7 C7 O5 126.2(4) . . ?
O7 C7 C8 118.5(4) . . ?
O5 C7 C8 115.3(4) . . ?
C9 N6 C4 109.3(4) . . ?
O8 C8 O6 127.0(4) . . ?
O8 C8 C7 119.5(4) . . ?
O6 C8 C7 113.5(4) . . ?
N6 C9 N5 109.0(5) . . ?
O4 C10 O2 125.2(5) . . ?
O4 C10 C6 118.6(5) . . ?
O2 C10 C6 116.2(4) . . ?
C13 N3 C11 108.4(5) . . ?
C13 N3 C12 125.9(5) . . ?
C11 N3 C12 125.6(5) . . ?
C14 C11 N3 106.5(5) . . ?
C13 N4 C14 108.7(4) . . ?
N4 C13 N3 108.8(5) . . ?
C11 C14 N4 107.6(5) . . ?
C19 N9 C26 105.8(5) . . ?
C19 N9 C28 129.4(6) . . ?
C26 N9 C28 124.7(6) . . ?
C16 C15 N8 110.0(5) . . ?
C17 N8 C15 107.4(5) . . ?
C15 C16 N7 109.1(5) . . ?
N8 C17 N7 106.9(4) . . ?
C17 N7 C16 106.5(5) . . ?
C17 N7 C27 126.6(4) . . ?
C16 N7 C27 126.8(5) . . ?
C26 C18 N10 110.5(5) . . ?
N10 C19 N9 109.7(5) . . ?
C19 N10 C18 106.6(5) . . ?
C22 C20 N2 108.1(5) . . ?
C22 N1 C21 107.7(4) . . ?
C22 N1 C23 125.0(4) . . ?
C21 N1 C23 127.3(4) . . ?
N2 C21 N1 107.5(4) . . ?
C20 C22 N1 109.5(5) . . ?
C21 N2 C20 107.2(5) . . ?
N5 C24 C4 107.2(4) . . ?
C18 C26 N9 107.4(4) . . ?

loop_
_geom_bond_atom_site_label_1
_geom_bond_atom_site_label_2
_geom_bond_distance
_geom_bond_site_symmetry_2
_geom_bond_publ_flag
Y1 O10 2.312(3) . ?
Y1 O2 2.324(4) . ?
Y1 O14 2.336(4) . ?
Y1 O6 2.347(4) . ?
Y1 O1 2.347(3) . ?
Y1 O5 2.349(3) . ?
Y1 O13 2.368(3) . ?
Y1 O9 2.397(4) . ?
O1 C6 1.267(6) . ?
O5 C7 1.259(6) . ?
O13 C1 1.264(6) . ?
O9 C3 1.282(6) . ?
O10 C2 1.269(6) . ?
O14 C5 1.273(6) . ?
O2 C10 1.256(6) . ?
O11 C3 1.228(7) . ?
O6 C8 1.272(6) . ?
O15 C5 1.235(7) . ?
O12 C2 1.227(6) . ?
O16 C1 1.236(6) . ?
C1 C5 1.562(7) . ?
C2 C3 1.552(7) . ?
C4 N6 1.345(7) . ?
C4 C24 1.372(8) . ?
O7 C7 1.253(6) . ?
O8 C8 1.239(6) . ?
O3 C6 1.240(6) . ?
C6 C10 1.555(6) . ?
N5 C9 1.334(5) . ?
N5 C24 1.362(6) . ?
N5 C25 1.471(6) . ?
C7 C8 1.562(6) . ?
N6 C9 1.324(7) . ?
O4 C10 1.227(6) . ?
N3 C13 1.326(7) . ?
N3 C11 1.372(6) . ?
N3 C12 1.463(6) . ?
C11 C14 1.344(7) . ?
N4 C13 1.311(6) . ?
N4 C14 1.361(7) . ?
N9 C19 1.347(8) . ?
N9 C26 1.387(7) . ?
N9 C28 1.442(9) . ?
C15 C16 1.256(9) . ?
C15 N8 1.372(8) . ?
N8 C17 1.343(8) . ?
C16 N7 1.384(7) . ?
C17 N7 1.371(7) . ?
N7 C27 1.451(7) . ?
C18 C26 1.292(7) . ?
C18 N10 1.353(7) . ?
C19 N10 1.319(8) . ?
C20 C22 1.319(7) . ?
C20 N2 1.386(7) . ?
N1 C22 1.344(6) . ?
N1 C21 1.375(7) . ?
N1 C23 1.460(6) . ?
C21 N2 1.353(7) . ?
